data_1567765
loop_
_publ_author_name
'Shimazaki, Runa'
'Sadakiyo, Masaaki'

_publ_section_title
;
 Ethidium tetraphenylborate acetonitrile disolvate
;
_journal_coeditor_code HB4412
_journal_issue 10
_journal_name_full IUCrData
_journal_page_first x220951
_journal_paper_doi 10.1107/S2414314622009518
_journal_volume 7
_journal_year 2022
_chemical_formula_iupac 'C21 H20 N3 +, C24 H20 B -, 2C H3 N'
_chemical_formula_moiety 'C21 H20 N3 +, C24 H20 B -, 2(C H3 N)'
_chemical_formula_sum 'C49 H46 B N5'
_chemical_formula_weight 715.72
_chemical_name_common (C21H20N3)(C24H20B1)(C2H3N1)2
_chemical_name_systematic
;
3,8-Diamino-5-ethyl-6-phenylphenanthridin-5-ium
tetraphenylborate acetonitrile disolvate
;
_space_group_crystal_system triclinic
_space_group_IT_number 2
_space_group_name_Hall '-P 1'
_space_group_name_H-M_alt 'P -1'
_atom_sites_solution_hydrogens geom
_atom_sites_solution_primary direct
_audit_creation_method SHELXL-2018/3
_cell_angle_alpha 92.202(4)
_cell_angle_beta 113.379(3)
_cell_angle_gamma 117.604(4)
_cell_formula_units_Z 2
_cell_length_a 13.5215(13)
_cell_length_b 13.5537(14)
_cell_length_c 13.6079(14)
_cell_measurement_reflns_used 5009
_cell_measurement_temperature 90(2)
_cell_measurement_theta_max 30.66
_cell_measurement_theta_min 2.75
_cell_volume 1951.3(4)
_computing_cell_refinement 'SAINT (Bruker, 2018)'
_computing_data_collection 'APEX4 (Bruker, 2018)'
_computing_data_reduction 'SAINT (Bruker, 2018)'
_computing_molecular_graphics 'DIAMOND (Brandenburg 1999)'
_computing_publication_material '<i>Yadokari-XG</i> (Kabuto 2009)'
_computing_structure_refinement '<i>SHELXL2018/3</i> (Sheldrick, 2018)'
_computing_structure_solution 'SIR2019 (Burla 2015)'
_diffrn_ambient_temperature 90(2)
_diffrn_measured_fraction_theta_full 0.991
_diffrn_measured_fraction_theta_max 0.761
_diffrn_measurement_device_type 'Bruker PHOTON II CPAD'
_diffrn_measurement_method '\f and \w scans'
_diffrn_radiation_type MoK\a
_diffrn_radiation_wavelength 0.71069
_diffrn_reflns_av_R_equivalents 0.0692
_diffrn_reflns_av_unetI/netI 0.0828
_diffrn_reflns_limit_h_max 19
_diffrn_reflns_limit_h_min -19
_diffrn_reflns_limit_k_max 18
_diffrn_reflns_limit_k_min -17
_diffrn_reflns_limit_l_max 19
_diffrn_reflns_limit_l_min -18
_diffrn_reflns_number 24904
_diffrn_reflns_theta_full 25.240
_diffrn_reflns_theta_max 30.953
_diffrn_reflns_theta_min 1.695
_diffrn_source 'fine-focus sealed tube'
_exptl_absorpt_coefficient_mu 0.071
_exptl_absorpt_correction_T_max 0.7461
_exptl_absorpt_correction_T_min 0.6783
_exptl_absorpt_correction_type multi-scan
_exptl_absorpt_process_details '(SADABS; Krause et al., 2015)'
_exptl_crystal_colour red
_exptl_crystal_density_diffrn 1.218
_exptl_crystal_density_method 'not measured'
_exptl_crystal_description platelet
_exptl_crystal_F_000 760
_exptl_crystal_size_max 0.300
_exptl_crystal_size_mid 0.300
_exptl_crystal_size_min 0.150
_refine_diff_density_max 0.324
_refine_diff_density_min -0.408
_refine_ls_extinction_method none
_refine_ls_goodness_of_fit_ref 1.033
_refine_ls_hydrogen_treatment constr
_refine_ls_matrix_type full
_refine_ls_number_parameters 498
_refine_ls_number_reflns 9444
_refine_ls_number_restraints 0
_refine_ls_restrained_S_all 1.033
_refine_ls_R_factor_all 0.0752
_refine_ls_R_factor_gt 0.0596
_refine_ls_shift/su_max 0.000
_refine_ls_shift/su_mean 0.000
_refine_ls_structure_factor_coef Fsqd
_refine_ls_weighting_details 'w=1/[\s^2^(Fo^2^)+(0.0555P)^2^+0.6357P] where P=(Fo^2^+2Fc^2^)/3'
_refine_ls_weighting_scheme calc
_refine_ls_wR_factor_gt 0.1365
_refine_ls_wR_factor_ref 0.1486
_reflns_number_gt 7510
_reflns_number_total 9444
_reflns_threshold_expression 'I > 2\s(I)'
_cod_data_source_file hb4412.cif
_cod_data_source_block I
_cod_original_cell_volume 1951.3(3)
_cod_database_code 1567765
_shelx_space_group_comment
;
The symmetry employed for this shelxl refinement is uniquely defined
by the following loop, which should always be used as a source of
symmetry information in preference to the above space-group names.
They are only intended as comments.
;
_shelx_estimated_absorpt_t_min 0.979
_shelx_estimated_absorpt_t_max 0.989

loop_
_space_group_symop_operation_xyz
'x, y, z'
'-x, -y, -z'

loop_
_atom_site_type_symbol
_atom_site_label
_atom_site_fract_x
_atom_site_fract_y
_atom_site_fract_z
_atom_site_U_iso_or_equiv
_atom_site_adp_type
_atom_site_calc_flag
_atom_site_occupancy
_atom_site_disorder_assembly
_atom_site_disorder_group
C C1 0.10283(13) 0.18417(12) 0.65451(11) 0.0151(3) Uani d 1 . .
C C2 -0.02177(13) 0.12168(12) 0.64193(12) 0.0158(3) Uani d 1 . .
C C3 -0.05470(14) 0.03582(13) 0.69845(12) 0.0178(3) Uani d 1 . .
H H3 0.007723 0.021889 0.747351 0.021 Uiso calc 1 . .
C C4 -0.17723(14) -0.02804(13) 0.68301(12) 0.0180(3) Uani d 1 . .
C C5 -0.26821(14) -0.00588(14) 0.60872(13) 0.0208(3) Uani d 1 . .
H H5 -0.352926 -0.050353 0.596273 0.025 Uiso calc 1 . .
C C6 -0.23797(14) 0.07748(14) 0.55434(13) 0.0196(3) Uani d 1 . .
H H6 -0.301549 0.090190 0.505573 0.024 Uiso calc 1 . .
C C7 -0.11306(13) 0.14519(13) 0.56974(12) 0.0160(3) Uani d 1 . .
C C8 -0.07585(14) 0.23343(13) 0.51487(12) 0.0166(3) Uani d 1 . .
C C9 -0.16161(15) 0.26139(13) 0.44044(13) 0.0203(3) Uani d 1 . .
H H9 -0.246831 0.221004 0.427140 0.024 Uiso calc 1 . .
C C10 -0.12532(16) 0.34412(14) 0.38777(13) 0.0221(3) Uani d 1 . .
H H10 -0.185547 0.359570 0.337438 0.026 Uiso calc 1 . .
C C11 0.00140(16) 0.40759(14) 0.40713(12) 0.0206(3) Uani d 1 . .
C C12 0.08861(15) 0.38404(13) 0.48036(12) 0.0202(3) Uani d 1 . .
H H12 0.174244 0.427117 0.495054 0.024 Uiso calc 1 . .
C C13 0.05015(14) 0.29626(13) 0.53290(12) 0.0162(3) Uani d 1 . .
C C14 0.26588(14) 0.32666(13) 0.61385(13) 0.0190(3) Uani d 1 . .
H H14 0.323686 0.320748 0.682834 0.023 Uiso calc 1 . .
H H14A 0.296570 0.409724 0.619650 0.023 Uiso calc 1 . .
C C15 0.26718(16) 0.27342(16) 0.51465(14) 0.0250(4) Uani d 1 . .
H H15 0.353304 0.314013 0.523789 0.037 Uiso calc 1 . .
H H15A 0.238071 0.191490 0.509568 0.037 Uiso calc 1 . .
H H15B 0.210987 0.280359 0.446460 0.037 Uiso calc 1 . .
C C16 0.19764(13) 0.15390(13) 0.72163(12) 0.0159(3) Uani d 1 . .
C C17 0.19897(14) 0.06352(14) 0.67151(13) 0.0216(3) Uani d 1 . .
H H17 0.139450 0.021709 0.595916 0.026 Uiso calc 1 . .
C C18 0.28669(15) 0.03388(15) 0.73113(14) 0.0237(3) Uani d 1 . .
H H18 0.287781 -0.027485 0.696375 0.028 Uiso calc 1 . .
C C19 0.37266(14) 0.09448(14) 0.84176(13) 0.0207(3) Uani d 1 . .
H H19 0.433250 0.074912 0.882714 0.025 Uiso calc 1 . .
C C20 0.37059(14) 0.18335(13) 0.89275(13) 0.0198(3) Uani d 1 . .
H H20 0.429525 0.224226 0.968650 0.024 Uiso calc 1 . .
C C21 0.28259(14) 0.21321(13) 0.83343(12) 0.0182(3) Uani d 1 . .
H H21 0.280468 0.273462 0.868848 0.022 Uiso calc 1 . .
C C22 0.12205(13) 0.29457(13) 0.13371(12) 0.0165(3) Uani d 1 . .
C C23 0.05756(14) 0.18979(13) 0.05175(12) 0.0186(3) Uani d 1 . .
H H23 0.087510 0.186105 0.000094 0.022 Uiso calc 1 . .
C C24 -0.04892(14) 0.09093(13) 0.04352(13) 0.0211(3) Uani d 1 . .
H H24 -0.090456 0.021982 -0.013482 0.025 Uiso calc 1 . .
C C25 -0.09401(14) 0.09344(14) 0.11858(13) 0.0218(3) Uani d 1 . .
H H25 -0.167324 0.026941 0.112436 0.026 Uiso calc 1 . .
C C26 -0.03077(14) 0.19422(14) 0.20276(13) 0.0203(3) Uani d 1 . .
H H26 -0.059578 0.196448 0.255658 0.024 Uiso calc 1 . .
C C27 0.07526(14) 0.29226(13) 0.20949(12) 0.0182(3) Uani d 1 . .
H H27 0.117457 0.360257 0.267857 0.022 Uiso calc 1 . .
C C28 0.27575(14) 0.53038(13) 0.20596(12) 0.0165(3) Uani d 1 . .
C C29 0.39743(14) 0.62668(13) 0.27226(13) 0.0214(3) Uani d 1 . .
H H29 0.467612 0.618068 0.288191 0.026 Uiso calc 1 . .
C C30 0.42072(17) 0.73433(14) 0.31598(14) 0.0277(4) Uani d 1 . .
H H30 0.505085 0.796966 0.360163 0.033 Uiso calc 1 . .
C C31 0.32062(18) 0.74988(15) 0.29491(15) 0.0285(4) Uani d 1 . .
H H31 0.335320 0.822368 0.325800 0.034 Uiso calc 1 . .
C C32 0.19867(17) 0.65776(15) 0.22795(15) 0.0277(4) Uani d 1 . .
H H32 0.129170 0.667520 0.211816 0.033 Uiso calc 1 . .
C C33 0.17714(14) 0.55105(14) 0.18411(14) 0.0212(3) Uani d 1 . .
H H33 0.092598 0.489771 0.137643 0.025 Uiso calc 1 . .
C C34 0.24620(13) 0.42353(12) 0.02563(12) 0.0156(3) Uani d 1 . .
C C35 0.13375(14) 0.37692(13) -0.07495(12) 0.0182(3) Uani d 1 . .
H H35 0.055675 0.327850 -0.075250 0.022 Uiso calc 1 . .
C C36 0.13246(15) 0.39999(13) -0.17433(13) 0.0201(3) Uani d 1 . .
H H36 0.054400 0.365836 -0.240688 0.024 Uiso calc 1 . .
C C37 0.24450(15) 0.47252(13) -0.17690(13) 0.0203(3) Uani d 1 . .
H H37 0.243851 0.489055 -0.244295 0.024 Uiso calc 1 . .
C C38 0.35770(15) 0.52053(13) -0.07894(13) 0.0201(3) Uani d 1 . .
H H38 0.435400 0.570005 -0.079103 0.024 Uiso calc 1 . .
C C39 0.35716(14) 0.49611(13) 0.01924(12) 0.0179(3) Uani d 1 . .
H H39 0.435672 0.530204 0.085129 0.021 Uiso calc 1 . .
C C40 0.36523(13) 0.38498(12) 0.22126(12) 0.0154(3) Uani d 1 . .
C C41 0.40842(14) 0.33088(13) 0.17341(12) 0.0182(3) Uani d 1 . .
H H41 0.374276 0.310812 0.094729 0.022 Uiso calc 1 . .
C C42 0.49936(15) 0.30514(14) 0.23617(13) 0.0210(3) Uani d 1 . .
H H42 0.526983 0.269754 0.200185 0.025 Uiso calc 1 . .
C C43 0.54946(14) 0.33132(14) 0.35131(13) 0.0216(3) Uani d 1 . .
H H43 0.611657 0.314478 0.394730 0.026 Uiso calc 1 . .
C C44 0.50703(14) 0.38249(13) 0.40172(13) 0.0200(3) Uani d 1 . .
H H44 0.539046 0.399432 0.480192 0.024 Uiso calc 1 . .
C C45 0.41752(14) 0.40920(13) 0.33769(12) 0.0176(3) Uani d 1 . .
H H45 0.390885 0.445202 0.374305 0.021 Uiso calc 1 . .
C C46 0.35854(19) -0.00009(19) 0.12689(16) 0.0409(5) Uani d 1 . .
H H46 0.288511 -0.079545 0.107370 0.061 Uiso calc 1 . .
H H46A 0.397972 0.004480 0.079028 0.061 Uiso calc 1 . .
H H46B 0.326431 0.052423 0.116267 0.061 Uiso calc 1 . .
C C47 0.45173(15) 0.03317(15) 0.24280(15) 0.0261(4) Uani d 1 . .
C C48 0.23117(19) 0.69337(16) -0.02061(17) 0.0344(4) Uani d 1 . .
H H48 0.284178 0.715801 0.060117 0.052 Uiso calc 1 . .
H H48A 0.198998 0.611852 -0.051468 0.052 Uiso calc 1 . .
H H48B 0.160080 0.704240 -0.036650 0.052 Uiso calc 1 . .
C C49 0.30580(16) 0.76501(15) -0.07085(14) 0.0267(4) Uani d 1 . .
N N1 0.13589(11) 0.26686(11) 0.60274(10) 0.0160(3) Uani d 1 . .
N N2 -0.21233(13) -0.10941(12) 0.73872(12) 0.0244(3) Uani d 1 . .
H H2 -0.156112 -0.122643 0.786359 0.029 Uiso calc 1 . .
H H2A -0.291077 -0.148392 0.726836 0.029 Uiso calc 1 . .
N N3 0.03525(15) 0.49152(13) 0.35363(12) 0.0277(3) Uani d 1 . .
H H3A 0.113866 0.531937 0.365386 0.033 Uiso calc 1 . .
H H3B -0.021640 0.504984 0.307539 0.033 Uiso calc 1 . .
B B1 0.25161(15) 0.40776(14) 0.14659(13) 0.0148(3) Uani d 1 . .
N N4 0.52247(15) 0.05982(14) 0.33369(14) 0.0347(4) Uani d 1 . .
N N5 0.36569(16) 0.82227(15) -0.10868(14) 0.0370(4) Uani d 1 . .

loop_
_atom_site_aniso_label
_atom_site_aniso_U_11
_atom_site_aniso_U_22
_atom_site_aniso_U_33
_atom_site_aniso_U_12
_atom_site_aniso_U_13
_atom_site_aniso_U_23
C1 0.0162(7) 0.0135(7) 0.0130(6) 0.0067(6) 0.0060(6) 0.0022(5)
C2 0.0156(6) 0.0140(7) 0.0153(7) 0.0070(6) 0.0060(6) 0.0023(5)
C3 0.0158(7) 0.0159(7) 0.0185(7) 0.0073(6) 0.0065(6) 0.0051(6)
C4 0.0179(7) 0.0149(7) 0.0182(7) 0.0061(6) 0.0088(6) 0.0036(6)
C5 0.0167(7) 0.0217(8) 0.0227(8) 0.0086(6) 0.0098(6) 0.0049(6)
C6 0.0168(7) 0.0230(8) 0.0189(7) 0.0111(6) 0.0074(6) 0.0053(6)
C7 0.0174(7) 0.0152(7) 0.0149(7) 0.0087(6) 0.0071(6) 0.0022(5)
C8 0.0186(7) 0.0152(7) 0.0151(7) 0.0095(6) 0.0066(6) 0.0024(6)
C9 0.0198(7) 0.0190(7) 0.0193(7) 0.0112(6) 0.0055(6) 0.0029(6)
C10 0.0279(8) 0.0210(8) 0.0178(7) 0.0160(7) 0.0072(7) 0.0058(6)
C11 0.0302(8) 0.0180(7) 0.0161(7) 0.0139(7) 0.0115(7) 0.0055(6)
C12 0.0225(7) 0.0188(7) 0.0196(7) 0.0095(6) 0.0115(6) 0.0064(6)
C13 0.0196(7) 0.0151(7) 0.0130(6) 0.0096(6) 0.0063(6) 0.0027(5)
C14 0.0151(7) 0.0201(7) 0.0197(7) 0.0068(6) 0.0090(6) 0.0077(6)
C15 0.0249(8) 0.0330(9) 0.0246(8) 0.0170(7) 0.0157(7) 0.0107(7)
C16 0.0139(6) 0.0157(7) 0.0181(7) 0.0067(5) 0.0085(6) 0.0063(6)
C17 0.0185(7) 0.0212(8) 0.0189(7) 0.0092(6) 0.0052(6) 0.0004(6)
C18 0.0234(8) 0.0239(8) 0.0259(8) 0.0154(7) 0.0101(7) 0.0035(7)
C19 0.0170(7) 0.0224(8) 0.0239(8) 0.0118(6) 0.0086(6) 0.0087(6)
C20 0.0164(7) 0.0192(7) 0.0188(7) 0.0076(6) 0.0057(6) 0.0058(6)
C21 0.0181(7) 0.0153(7) 0.0183(7) 0.0079(6) 0.0072(6) 0.0036(6)
C22 0.0141(6) 0.0164(7) 0.0180(7) 0.0081(6) 0.0064(6) 0.0065(6)
C23 0.0186(7) 0.0184(7) 0.0178(7) 0.0087(6) 0.0086(6) 0.0053(6)
C24 0.0177(7) 0.0156(7) 0.0221(7) 0.0060(6) 0.0060(6) 0.0035(6)
C25 0.0150(7) 0.0192(8) 0.0266(8) 0.0062(6) 0.0088(6) 0.0099(6)
C26 0.0189(7) 0.0225(8) 0.0234(8) 0.0114(6) 0.0123(7) 0.0104(6)
C27 0.0183(7) 0.0174(7) 0.0178(7) 0.0086(6) 0.0084(6) 0.0053(6)
C28 0.0188(7) 0.0168(7) 0.0166(7) 0.0088(6) 0.0110(6) 0.0077(6)
C29 0.0190(7) 0.0188(8) 0.0231(8) 0.0093(6) 0.0078(6) 0.0037(6)
C30 0.0289(8) 0.0180(8) 0.0281(8) 0.0088(7) 0.0110(7) 0.0028(7)
C31 0.0402(10) 0.0198(8) 0.0346(9) 0.0172(8) 0.0234(8) 0.0097(7)
C32 0.0340(9) 0.0286(9) 0.0421(10) 0.0224(8) 0.0284(9) 0.0199(8)
C33 0.0186(7) 0.0196(8) 0.0291(8) 0.0093(6) 0.0146(7) 0.0113(6)
C34 0.0172(7) 0.0133(7) 0.0181(7) 0.0085(6) 0.0090(6) 0.0054(5)
C35 0.0180(7) 0.0162(7) 0.0208(7) 0.0088(6) 0.0094(6) 0.0069(6)
C36 0.0226(7) 0.0188(7) 0.0171(7) 0.0122(6) 0.0063(6) 0.0048(6)
C37 0.0316(8) 0.0189(7) 0.0189(7) 0.0164(7) 0.0151(7) 0.0093(6)
C38 0.0219(7) 0.0175(7) 0.0243(8) 0.0091(6) 0.0149(7) 0.0085(6)
C39 0.0169(7) 0.0165(7) 0.0180(7) 0.0074(6) 0.0079(6) 0.0044(6)
C40 0.0147(6) 0.0116(6) 0.0192(7) 0.0050(5) 0.0092(6) 0.0056(5)
C41 0.0211(7) 0.0187(7) 0.0171(7) 0.0100(6) 0.0112(6) 0.0068(6)
C42 0.0245(8) 0.0207(8) 0.0265(8) 0.0142(6) 0.0164(7) 0.0102(6)
C43 0.0184(7) 0.0213(8) 0.0256(8) 0.0112(6) 0.0092(7) 0.0103(6)
C44 0.0183(7) 0.0193(7) 0.0176(7) 0.0080(6) 0.0061(6) 0.0063(6)
C45 0.0187(7) 0.0156(7) 0.0186(7) 0.0080(6) 0.0100(6) 0.0038(6)
C46 0.0347(10) 0.0394(11) 0.0310(10) 0.0191(9) 0.0014(9) -0.0018(9)
C47 0.0193(7) 0.0234(8) 0.0353(10) 0.0121(7) 0.0113(8) 0.0083(7)
C48 0.0413(10) 0.0282(9) 0.0399(10) 0.0185(8) 0.0236(9) 0.0132(8)
C49 0.0274(8) 0.0283(9) 0.0222(8) 0.0168(7) 0.0072(7) 0.0040(7)
N1 0.0146(6) 0.0159(6) 0.0151(6) 0.0068(5) 0.0063(5) 0.0036(5)
N2 0.0199(6) 0.0234(7) 0.0297(7) 0.0095(6) 0.0131(6) 0.0137(6)
N3 0.0381(8) 0.0284(8) 0.0284(7) 0.0221(7) 0.0193(7) 0.0173(6)
B1 0.0133(7) 0.0148(7) 0.0153(7) 0.0062(6) 0.0072(6) 0.0042(6)
N4 0.0264(8) 0.0353(9) 0.0360(9) 0.0156(7) 0.0093(7) 0.0132(7)
N5 0.0351(9) 0.0424(10) 0.0347(8) 0.0198(8) 0.0176(8) 0.0133(8)

loop_
_atom_type_symbol
_atom_type_description
_atom_type_scat_dispersion_real
_atom_type_scat_dispersion_imag
_atom_type_scat_source
C C 0.0033 0.0016 'International Tables Vol C Tables 4.2.6.8 and 6.1.1.4'
H H 0.0000 0.0000 'International Tables Vol C Tables 4.2.6.8 and 6.1.1.4'
B B 0.0013 0.0007 'International Tables Vol C Tables 4.2.6.8 and 6.1.1.4'
N N 0.0061 0.0033 'International Tables Vol C Tables 4.2.6.8 and 6.1.1.4'

loop_
_geom_angle_atom_site_label_1
_geom_angle_atom_site_label_2
_geom_angle_atom_site_label_3
_geom_angle_site_symmetry_1
_geom_angle_site_symmetry_3
_geom_angle
_geom_angle_publ_flag
N1 C1 C2 . . 121.19(13) ?
N1 C1 C16 . . 118.78(12) ?
C2 C1 C16 . . 119.96(13) ?
C3 C2 C7 . . 120.71(13) ?
C3 C2 C1 . . 120.51(13) ?
C7 C2 C1 . . 118.76(14) ?
C4 C3 C2 . . 120.53(14) ?
C4 C3 H3 . . 119.7 ?
C2 C3 H3 . . 119.7 ?
N2 C4 C3 . . 122.46(14) ?
N2 C4 C5 . . 119.23(13) ?
C3 C4 C5 . . 118.29(14) ?
C6 C5 C4 . . 122.05(14) ?
C6 C5 H5 . . 119.0 ?
C4 C5 H5 . . 119.0 ?
C5 C6 C7 . . 120.87(14) ?
C5 C6 H6 . . 119.6 ?
C7 C6 H6 . . 119.6 ?
C6 C7 C2 . . 117.53(14) ?
C6 C7 C8 . . 123.39(14) ?
C2 C7 C8 . . 119.07(13) ?
C13 C8 C9 . . 117.15(14) ?
C13 C8 C7 . . 120.24(13) ?
C9 C8 C7 . . 122.61(14) ?
C10 C9 C8 . . 121.91(15) ?
C10 C9 H9 . . 119.0 ?
C8 C9 H9 . . 119.0 ?
C9 C10 C11 . . 120.63(15) ?
C9 C10 H10 . . 119.7 ?
C11 C10 H10 . . 119.7 ?
N3 C11 C12 . . 121.56(15) ?
N3 C11 C10 . . 119.15(15) ?
C12 C11 C10 . . 119.29(15) ?
C11 C12 C13 . . 120.01(14) ?
C11 C12 H12 . . 120.0 ?
C13 C12 H12 . . 120.0 ?
C12 C13 N1 . . 120.74(13) ?
C12 C13 C8 . . 120.97(14) ?
N1 C13 C8 . . 118.27(13) ?
N1 C14 C15 . . 110.96(12) ?
N1 C14 H14 . . 109.4 ?
C15 C14 H14 . . 109.4 ?
N1 C14 H14A . . 109.4 ?
C15 C14 H14A . . 109.4 ?
H14 C14 H14A . . 108.0 ?
C14 C15 H15 . . 109.5 ?
C14 C15 H15A . . 109.5 ?
H15 C15 H15A . . 109.5 ?
C14 C15 H15B . . 109.5 ?
H15 C15 H15B . . 109.5 ?
H15A C15 H15B . . 109.5 ?
C17 C16 C21 . . 119.83(14) ?
C17 C16 C1 . . 118.98(13) ?
C21 C16 C1 . . 121.18(13) ?
C18 C17 C16 . . 120.48(14) ?
C18 C17 H17 . . 119.8 ?
C16 C17 H17 . . 119.8 ?
C19 C18 C17 . . 119.55(15) ?
C19 C18 H18 . . 120.2 ?
C17 C18 H18 . . 120.2 ?
C20 C19 C18 . . 120.29(14) ?
C20 C19 H19 . . 119.9 ?
C18 C19 H19 . . 119.9 ?
C19 C20 C21 . . 120.39(14) ?
C19 C20 H20 . . 119.8 ?
C21 C20 H20 . . 119.8 ?
C20 C21 C16 . . 119.43(14) ?
C20 C21 H21 . . 120.3 ?
C16 C21 H21 . . 120.3 ?
C27 C22 C23 . . 115.56(14) ?
C27 C22 B1 . . 122.38(13) ?
C23 C22 B1 . . 121.80(13) ?
C24 C23 C22 . . 122.44(14) ?
C24 C23 H23 . . 118.8 ?
C22 C23 H23 . . 118.8 ?
C25 C24 C23 . . 120.04(14) ?
C25 C24 H24 . . 120.0 ?
C23 C24 H24 . . 120.0 ?
C24 C25 C26 . . 119.28(14) ?
C24 C25 H25 . . 120.4 ?
C26 C25 H25 . . 120.4 ?
C25 C26 C27 . . 119.86(15) ?
C25 C26 H26 . . 120.1 ?
C27 C26 H26 . . 120.1 ?
C26 C27 C22 . . 122.77(14) ?
C26 C27 H27 . . 118.6 ?
C22 C27 H27 . . 118.6 ?
C29 C28 C33 . . 114.76(14) ?
C29 C28 B1 . . 122.18(13) ?
C33 C28 B1 . . 122.68(13) ?
C30 C29 C28 . . 123.39(15) ?
C30 C29 H29 . . 118.3 ?
C28 C29 H29 . . 118.3 ?
C31 C30 C29 . . 119.88(16) ?
C31 C30 H30 . . 120.1 ?
C29 C30 H30 . . 120.1 ?
C30 C31 C32 . . 118.79(16) ?
C30 C31 H31 . . 120.6 ?
C32 C31 H31 . . 120.6 ?
C31 C32 C33 . . 120.57(15) ?
C31 C32 H32 . . 119.7 ?
C33 C32 H32 . . 119.7 ?
C32 C33 C28 . . 122.58(15) ?
C32 C33 H33 . . 118.7 ?
C28 C33 H33 . . 118.7 ?
C39 C34 C35 . . 115.19(14) ?
C39 C34 B1 . . 120.42(12) ?
C35 C34 B1 . . 124.11(13) ?
C36 C35 C34 . . 122.49(14) ?
C36 C35 H35 . . 118.8 ?
C34 C35 H35 . . 118.8 ?
C37 C36 C35 . . 120.44(14) ?
C37 C36 H36 . . 119.8 ?
C35 C36 H36 . . 119.8 ?
C36 C37 C38 . . 118.73(14) ?
C36 C37 H37 . . 120.6 ?
C38 C37 H37 . . 120.6 ?
C39 C38 C37 . . 120.01(14) ?
C39 C38 H38 . . 120.0 ?
C37 C38 H38 . . 120.0 ?
C38 C39 C34 . . 123.13(14) ?
C38 C39 H39 . . 118.4 ?
C34 C39 H39 . . 118.4 ?
C41 C40 C45 . . 115.24(13) ?
C41 C40 B1 . . 122.78(13) ?
C45 C40 B1 . . 121.73(13) ?
C42 C41 C40 . . 122.97(14) ?
C42 C41 H41 . . 118.5 ?
C40 C41 H41 . . 118.5 ?
C43 C42 C41 . . 119.98(14) ?
C43 C42 H42 . . 120.0 ?
C41 C42 H42 . . 120.0 ?
C44 C43 C42 . . 118.84(14) ?
C44 C43 H43 . . 120.6 ?
C42 C43 H43 . . 120.6 ?
C43 C44 C45 . . 120.31(14) ?
C43 C44 H44 . . 119.8 ?
C45 C44 H44 . . 119.8 ?
C44 C45 C40 . . 122.63(14) ?
C44 C45 H45 . . 118.7 ?
C40 C45 H45 . . 118.7 ?
C47 C46 H46 . . 109.5 ?
C47 C46 H46A . . 109.5 ?
H46 C46 H46A . . 109.5 ?
C47 C46 H46B . . 109.5 ?
H46 C46 H46B . . 109.5 ?
H46A C46 H46B . . 109.5 ?
N4 C47 C46 . . 178.3(2) ?
C49 C48 H48 . . 109.5 ?
C49 C48 H48A . . 109.5 ?
H48 C48 H48A . . 109.5 ?
C49 C48 H48B . . 109.5 ?
H48 C48 H48B . . 109.5 ?
H48A C48 H48B . . 109.5 ?
N5 C49 C48 . . 179.0(2) ?
C1 N1 C13 . . 122.40(12) ?
C1 N1 C14 . . 119.54(12) ?
C13 N1 C14 . . 117.99(12) ?
C4 N2 H2 . . 120.0 ?
C4 N2 H2A . . 120.0 ?
H2 N2 H2A . . 120.0 ?
C11 N3 H3A . . 120.0 ?
C11 N3 H3B . . 120.0 ?
H3A N3 H3B . . 120.0 ?
C22 B1 C28 . . 112.62(12) ?
C22 B1 C34 . . 112.51(12) ?
C28 B1 C34 . . 103.66(12) ?
C22 B1 C40 . . 104.63(12) ?
C28 B1 C40 . . 111.81(12) ?
C34 B1 C40 . . 111.84(12) ?

loop_
_geom_bond_atom_site_label_1
_geom_bond_atom_site_label_2
_geom_bond_site_symmetry_2
_geom_bond_distance
_geom_bond_publ_flag
C1 N1 . 1.3411(19) ?
C1 C2 . 1.422(2) ?
C1 C16 . 1.494(2) ?
C2 C3 . 1.416(2) ?
C2 C7 . 1.420(2) ?
C3 C4 . 1.385(2) ?
C3 H3 . 0.9500 ?
C4 N2 . 1.372(2) ?
C4 C5 . 1.416(2) ?
C5 C6 . 1.367(2) ?
C5 H5 . 0.9500 ?
C6 C7 . 1.417(2) ?
C6 H6 . 0.9500 ?
C7 C8 . 1.432(2) ?
C8 C13 . 1.413(2) ?
C8 C9 . 1.421(2) ?
C9 C10 . 1.357(2) ?
C9 H9 . 0.9500 ?
C10 C11 . 1.416(2) ?
C10 H10 . 0.9500 ?
C11 N3 . 1.371(2) ?
C11 C12 . 1.388(2) ?
C12 C13 . 1.409(2) ?
C12 H12 . 0.9500 ?
C13 N1 . 1.4103(19) ?
C14 N1 . 1.4929(19) ?
C14 C15 . 1.516(2) ?
C14 H14 . 0.9900 ?
C14 H14A . 0.9900 ?
C15 H15 . 0.9800 ?
C15 H15A . 0.9800 ?
C15 H15B . 0.9800 ?
C16 C17 . 1.390(2) ?
C16 C21 . 1.394(2) ?
C17 C18 . 1.389(2) ?
C17 H17 . 0.9500 ?
C18 C19 . 1.387(2) ?
C18 H18 . 0.9500 ?
C19 C20 . 1.384(2) ?
C19 H19 . 0.9500 ?
C20 C21 . 1.393(2) ?
C20 H20 . 0.9500 ?
C21 H21 . 0.9500 ?
C22 C27 . 1.402(2) ?
C22 C23 . 1.407(2) ?
C22 B1 . 1.643(2) ?
C23 C24 . 1.398(2) ?
C23 H23 . 0.9500 ?
C24 C25 . 1.388(2) ?
C24 H24 . 0.9500 ?
C25 C26 . 1.389(2) ?
C25 H25 . 0.9500 ?
C26 C27 . 1.397(2) ?
C26 H26 . 0.9500 ?
C27 H27 . 0.9500 ?
C28 C29 . 1.402(2) ?
C28 C33 . 1.408(2) ?
C28 B1 . 1.645(2) ?
C29 C30 . 1.393(2) ?
C29 H29 . 0.9500 ?
C30 C31 . 1.385(3) ?
C30 H30 . 0.9500 ?
C31 C32 . 1.386(3) ?
C31 H31 . 0.9500 ?
C32 C33 . 1.392(2) ?
C32 H32 . 0.9500 ?
C33 H33 . 0.9500 ?
C34 C39 . 1.403(2) ?
C34 C35 . 1.406(2) ?
C34 B1 . 1.645(2) ?
C35 C36 . 1.395(2) ?
C35 H35 . 0.9500 ?
C36 C37 . 1.388(2) ?
C36 H36 . 0.9500 ?
C37 C38 . 1.391(2) ?
C37 H37 . 0.9500 ?
C38 C39 . 1.391(2) ?
C38 H38 . 0.9500 ?
C39 H39 . 0.9500 ?
C40 C41 . 1.402(2) ?
C40 C45 . 1.405(2) ?
C40 B1 . 1.647(2) ?
C41 C42 . 1.397(2) ?
C41 H41 . 0.9500 ?
C42 C43 . 1.390(2) ?
C42 H42 . 0.9500 ?
C43 C44 . 1.388(2) ?
C43 H43 . 0.9500 ?
C44 C45 . 1.396(2) ?
C44 H44 . 0.9500 ?
C45 H45 . 0.9500 ?
C46 C47 . 1.456(3) ?
C46 H46 . 0.9800 ?
C46 H46A . 0.9800 ?
C46 H46B . 0.9800 ?
C47 N4 . 1.132(2) ?
C48 C49 . 1.456(3) ?
C48 H48 . 0.9800 ?
C48 H48A . 0.9800 ?
C48 H48B . 0.9800 ?
C49 N5 . 1.141(2) ?
N2 H2 . 0.8800 ?
N2 H2A . 0.8800 ?
N3 H3A . 0.8800 ?
N3 H3B . 0.8800 ?

loop_
_geom_hbond_atom_site_label_D
_geom_hbond_atom_site_label_H
_geom_hbond_atom_site_label_A
_geom_hbond_site_symmetry_A
_geom_hbond_distance_DH
_geom_hbond_distance_HA
_geom_hbond_distance_DA
_geom_hbond_angle_DHA
N2 H2 Cg1 2_556 0.88 2.45 3.303(2) 165
N2 H2A Cg4 2_556 0.88 2.62 3.3297(18) 139
C21 H21 Cg3 1_556 0.95 2.75 3.685(2) 167
C25 H25 Cg8 2_556 0.95 2.79 3.632(2) 148
C36 H36 Cg5 1_554 0.95 2.81 3.3593(18) 118
C48 H48 Cg2 1_555 0.98 2.78 3.609(2) 143
C48 H48A Cg3 1_555 0.99 2.61 3.488(2) 149

loop_
_geom_torsion_atom_site_label_1
_geom_torsion_atom_site_label_2
_geom_torsion_atom_site_label_3
_geom_torsion_atom_site_label_4
_geom_torsion_site_symmetry_1
_geom_torsion_site_symmetry_2
_geom_torsion_site_symmetry_3
_geom_torsion_site_symmetry_4
_geom_torsion
_geom_torsion_publ_flag
N1 C1 C2 C3 . . . . -179.05(13) ?
C16 C1 C2 C3 . . . . 4.1(2) ?
N1 C1 C2 C7 . . . . 2.4(2) ?
C16 C1 C2 C7 . . . . -174.45(13) ?
C7 C2 C3 C4 . . . . 1.0(2) ?
C1 C2 C3 C4 . . . . -177.60(13) ?
C2 C3 C4 N2 . . . . -177.87(14) ?
C2 C3 C4 C5 . . . . 0.6(2) ?
N2 C4 C5 C6 . . . . 177.17(14) ?
C3 C4 C5 C6 . . . . -1.4(2) ?
C4 C5 C6 C7 . . . . 0.5(2) ?
C5 C6 C7 C2 . . . . 1.1(2) ?
C5 C6 C7 C8 . . . . 179.81(14) ?
C3 C2 C7 C6 . . . . -1.8(2) ?
C1 C2 C7 C6 . . . . 176.79(13) ?
C3 C2 C7 C8 . . . . 179.41(13) ?
C1 C2 C7 C8 . . . . -2.0(2) ?
C6 C7 C8 C13 . . . . -178.95(13) ?
C2 C7 C8 C13 . . . . -0.2(2) ?
C6 C7 C8 C9 . . . . 0.5(2) ?
C2 C7 C8 C9 . . . . 179.27(13) ?
C13 C8 C9 C10 . . . . 0.5(2) ?
C7 C8 C9 C10 . . . . -179.00(14) ?
C8 C9 C10 C11 . . . . -1.2(2) ?
C9 C10 C11 N3 . . . . -179.20(14) ?
C9 C10 C11 C12 . . . . 0.3(2) ?
N3 C11 C12 C13 . . . . -179.28(14) ?
C10 C11 C12 C13 . . . . 1.2(2) ?
C11 C12 C13 N1 . . . . 176.47(13) ?
C11 C12 C13 C8 . . . . -1.9(2) ?
C9 C8 C13 C12 . . . . 1.0(2) ?
C7 C8 C13 C12 . . . . -179.44(13) ?
C9 C8 C13 N1 . . . . -177.37(13) ?
C7 C8 C13 N1 . . . . 2.2(2) ?
N1 C1 C16 C17 . . . . -93.33(17) ?
C2 C1 C16 C17 . . . . 83.56(18) ?
N1 C1 C16 C21 . . . . 87.83(18) ?
C2 C1 C16 C21 . . . . -95.29(17) ?
C21 C16 C17 C18 . . . . -1.8(2) ?
C1 C16 C17 C18 . . . . 179.33(14) ?
C16 C17 C18 C19 . . . . 0.6(3) ?
C17 C18 C19 C20 . . . . 0.5(2) ?
C18 C19 C20 C21 . . . . -0.3(2) ?
C19 C20 C21 C16 . . . . -0.9(2) ?
C17 C16 C21 C20 . . . . 2.0(2) ?
C1 C16 C21 C20 . . . . -179.19(14) ?
C27 C22 C23 C24 . . . . 2.3(2) ?
B1 C22 C23 C24 . . . . 176.53(14) ?
C22 C23 C24 C25 . . . . -0.7(2) ?
C23 C24 C25 C26 . . . . -1.3(2) ?
C24 C25 C26 C27 . . . . 1.4(2) ?
C25 C26 C27 C22 . . . . 0.3(2) ?
C23 C22 C27 C26 . . . . -2.1(2) ?
B1 C22 C27 C26 . . . . -176.30(14) ?
C33 C28 C29 C30 . . . . 1.4(2) ?
B1 C28 C29 C30 . . . . 174.54(15) ?
C28 C29 C30 C31 . . . . 0.3(3) ?
C29 C30 C31 C32 . . . . -1.6(3) ?
C30 C31 C32 C33 . . . . 1.0(3) ?
C31 C32 C33 C28 . . . . 0.9(3) ?
C29 C28 C33 C32 . . . . -2.0(2) ?
B1 C28 C33 C32 . . . . -175.08(15) ?
C39 C34 C35 C36 . . . . 0.7(2) ?
B1 C34 C35 C36 . . . . 174.57(14) ?
C34 C35 C36 C37 . . . . -0.9(2) ?
C35 C36 C37 C38 . . . . 0.7(2) ?
C36 C37 C38 C39 . . . . -0.4(2) ?
C37 C38 C39 C34 . . . . 0.3(2) ?
C35 C34 C39 C38 . . . . -0.4(2) ?
B1 C34 C39 C38 . . . . -174.51(14) ?
C45 C40 C41 C42 . . . . -1.6(2) ?
B1 C40 C41 C42 . . . . -176.04(14) ?
C40 C41 C42 C43 . . . . 1.2(2) ?
C41 C42 C43 C44 . . . . 0.3(2) ?
C42 C43 C44 C45 . . . . -1.3(2) ?
C43 C44 C45 C40 . . . . 0.9(2) ?
C41 C40 C45 C44 . . . . 0.6(2) ?
B1 C40 C45 C44 . . . . 175.05(13) ?
C2 C1 N1 C13 . . . . -0.4(2) ?
C16 C1 N1 C13 . . . . 176.45(12) ?
C2 C1 N1 C14 . . . . -177.17(12) ?
C16 C1 N1 C14 . . . . -0.33(19) ?
C12 C13 N1 C1 . . . . 179.70(13) ?
C8 C13 N1 C1 . . . . -1.9(2) ?
C12 C13 N1 C14 . . . . -3.5(2) ?
C8 C13 N1 C14 . . . . 174.94(12) ?
C15 C14 N1 C1 . . . . 97.48(16) ?
C15 C14 N1 C13 . . . . -79.45(16) ?
C27 C22 B1 C28 . . . . -30.72(19) ?
C23 C22 B1 C28 . . . . 155.40(13) ?
C27 C22 B1 C34 . . . . -147.44(14) ?
C23 C22 B1 C34 . . . . 38.68(19) ?
C27 C22 B1 C40 . . . . 90.93(16) ?
C23 C22 B1 C40 . . . . -82.95(16) ?
C29 C28 B1 C22 . . . . 148.75(14) ?
C33 C28 B1 C22 . . . . -38.68(19) ?
C29 C28 B1 C34 . . . . -89.37(16) ?
C33 C28 B1 C34 . . . . 83.20(16) ?
C29 C28 B1 C40 . . . . 31.28(19) ?
C33 C28 B1 C40 . . . . -156.15(14) ?
C39 C34 B1 C22 . . . . -164.01(13) ?
C35 C34 B1 C22 . . . . 22.4(2) ?
C39 C34 B1 C28 . . . . 74.04(16) ?
C35 C34 B1 C28 . . . . -99.51(16) ?
C39 C34 B1 C40 . . . . -46.58(18) ?
C35 C34 B1 C40 . . . . 139.86(14) ?
C41 C40 B1 C22 . . . . 93.19(16) ?
C45 C40 B1 C22 . . . . -80.86(16) ?
C41 C40 B1 C28 . . . . -144.63(14) ?
C45 C40 B1 C28 . . . . 41.32(18) ?
C41 C40 B1 C34 . . . . -28.87(19) ?
C45 C40 B1 C34 . . . . 157.08(13) ?
